data_4108368
loop_
_publ_author_name
'Stanislav Groysman'
'Jun-Jieh Wang'
'Ranitendranath Tagore'
'Sonny C. Lee'
'Richard H. Holm'

_publ_contact_author_address
;
      Department of Chemistry and Chemical Biology
      Harvard University
      12 Oxford Street
      Cambridge, MA 02138
      USA
;
_publ_contact_author_email holm@chemistry.harvard.edu
_publ_contact_author_fax '617 496-9289'
_publ_contact_author_name 'Richard H. Holm'
_publ_contact_author_phone '617 495-0853'
_publ_section_title
;
 A Biomimetic Approach to Oxidized Sites in the Xanthine Oxidoreductase
 Family: Synthesis and Stereochemistry of Tungsten(VI) Analogue Complexes
;
_journal_name_full 'Journal of the American Chemical Society'
_journal_page_first 12794
_journal_page_last 12807
_journal_paper_doi 10.1021/ja804000k
_journal_volume 130
_journal_year 2008
_chemical_formula_sum 'C25 H51 N3 O2 S4 W'
_chemical_formula_weight 737.78
_chemical_name_systematic
; 
 ? 
;
_space_group_IT_number 19
_symmetry_cell_setting orthorhombic
_symmetry_space_group_name_Hall 'P 2ac 2ab'
_symmetry_space_group_name_H-M 'P 21 21 21'
_atom_sites_solution_hydrogens geom
_atom_sites_solution_primary direct
_atom_sites_solution_secondary difmap
_audit_creation_method SHELXL-97
_cell_angle_alpha 90.00
_cell_angle_beta 90.00
_cell_angle_gamma 90.00
_cell_formula_units_Z 4
_cell_length_a 11.0172(7)
_cell_length_b 14.7202(9)
_cell_length_c 19.8810(12)
_cell_measurement_temperature 188(2)
_cell_volume 3224.2(3)
_computing_cell_refinement 'SMART (Bruker, 2001)'
_computing_data_collection 'SMART (Bruker, 2001)'
_computing_data_reduction 'SAINT (Bruker, 2003)'
_computing_molecular_graphics 'SHELXTL (Bruker, 2000)'
_computing_publication_material 'SHELXTL (Bruker, 2000)'
_computing_structure_refinement 'SHELXL-97 (Sheldrick, 1997)'
_computing_structure_solution 'SHELXS-97 (Sheldrick, 1990)'
_diffrn_ambient_temperature 188(2)
_diffrn_measured_fraction_theta_full 0.999
_diffrn_measured_fraction_theta_max 0.999
_diffrn_measurement_device_type 'Bruker Smart APEX CCD'
_diffrn_measurement_method \w
_diffrn_radiation_monochromator graphite
_diffrn_radiation_source 'fine-focus sealed tube'
_diffrn_radiation_type MoK\a
_diffrn_radiation_wavelength 0.71073
_diffrn_reflns_av_R_equivalents 0.0247
_diffrn_reflns_av_sigmaI/netI 0.0290
_diffrn_reflns_limit_h_max 13
_diffrn_reflns_limit_h_min -11
_diffrn_reflns_limit_k_max 8
_diffrn_reflns_limit_k_min -17
_diffrn_reflns_limit_l_max 23
_diffrn_reflns_limit_l_min -18
_diffrn_reflns_number 15725
_diffrn_reflns_theta_full 25.00
_diffrn_reflns_theta_max 25.00
_diffrn_reflns_theta_min 1.72
_exptl_absorpt_coefficient_mu 3.867
_exptl_absorpt_correction_T_max 0.6984
_exptl_absorpt_correction_T_min 0.3447
_exptl_absorpt_correction_type multi-scan
_exptl_absorpt_process_details 'SADABS (Sheldrick, 2002)'
_exptl_crystal_colour red
_exptl_crystal_density_diffrn 1.520
_exptl_crystal_description blocks
_exptl_crystal_F_000 1504
_exptl_crystal_size_max 0.35
_exptl_crystal_size_mid 0.25
_exptl_crystal_size_min 0.10
_refine_diff_density_max 0.802
_refine_diff_density_min -0.310
_refine_diff_density_rms 0.067
_refine_ls_abs_structure_details 'Flack H D (1983), Acta Cryst. A39, 876-881'
_refine_ls_abs_structure_Flack -0.037(5)
_refine_ls_extinction_method none
_refine_ls_goodness_of_fit_ref 1.061
_refine_ls_hydrogen_treatment constr
_refine_ls_matrix_type full
_refine_ls_number_parameters 326
_refine_ls_number_reflns 5668
_refine_ls_number_restraints 0
_refine_ls_restrained_S_all 1.061
_refine_ls_R_factor_all 0.0254
_refine_ls_R_factor_gt 0.0230
_refine_ls_shift/su_max 0.003
_refine_ls_shift/su_mean 0.000
_refine_ls_structure_factor_coef Fsqd
_refine_ls_weighting_details 'calc w=1/[\s^2^(Fo^2^)+(0.0247P)^2^+0.6290P] where P=(Fo^2^+2Fc^2^)/3'
_refine_ls_weighting_scheme calc
_refine_ls_wR_factor_gt 0.0500
_refine_ls_wR_factor_ref 0.0510
_reflns_number_gt 5375
_reflns_number_total 5668
_reflns_threshold_expression >2sigma(I)
_cod_data_source_file ja804000k_si_001_4.cif
_cod_data_source_block 11
_cod_database_code 4108368

loop_
_symmetry_equiv_pos_as_xyz
'x, y, z'
'-x+1/2, -y, z+1/2'
'-x, y+1/2, -z+1/2'
'x+1/2, -y+1/2, -z'

loop_
_atom_site_label
_atom_site_type_symbol
_atom_site_fract_x
_atom_site_fract_y
_atom_site_fract_z
_atom_site_U_iso_or_equiv
_atom_site_adp_type
_atom_site_occupancy
_atom_site_symmetry_multiplicity
_atom_site_calc_flag
_atom_site_refinement_flags
W1 W 0.781027(16) 0.439084(11) 0.903059(8) 0.03192(5) Uani 1 1 d .
S1 S 0.63376(10) 0.33295(8) 0.85203(6) 0.0385(3) Uani 1 1 d .
S4 S 0.61651(11) 0.52745(8) 0.90672(8) 0.0469(3) Uani 1 1 d .
S2 S 0.91576(10) 0.34436(8) 0.83169(6) 0.0369(3) Uani 1 1 d .
S3 S 0.92832(11) 0.53974(8) 0.88479(6) 0.0476(3) Uani 1 1 d .
C1 C 0.7114(5) 0.2435(3) 0.81218(18) 0.0332(10) Uani 1 1 d .
N1 N 0.7442(3) 0.6053(2) 0.12189(16) 0.0338(9) Uani 1 1 d .
O1 O 0.8022(3) 0.3977(2) 0.98352(14) 0.0450(8) Uani 1 1 d .
C4 C 0.7070(6) 0.1006(3) 0.7523(2) 0.0487(13) Uani 1 1 d .
H4 H 0.6629 0.0508 0.7342 0.058 Uiso 1 1 calc R
C6 C 0.8951(5) 0.1769(3) 0.7704(2) 0.0443(12) Uani 1 1 d .
H6 H 0.9807 0.1791 0.7646 0.053 Uiso 1 1 calc R
C2 C 0.8366(5) 0.2475(3) 0.8042(2) 0.0352(10) Uani 1 1 d .
C16 C 0.8065(4) 0.5879(3) 0.1884(2) 0.0407(12) Uani 1 1 d .
H16A H 0.7435 0.5831 0.2237 0.049 Uiso 1 1 calc R
H16B H 0.8575 0.6413 0.1993 0.049 Uiso 1 1 calc R
C17 C 0.6747(4) 0.6931(3) 0.1300(2) 0.0426(11) Uani 1 1 d .
H17A H 0.6200 0.6871 0.1692 0.051 Uiso 1 1 calc R
H17B H 0.7333 0.7422 0.1402 0.051 Uiso 1 1 calc R
C14 C 0.8349(5) 0.6107(3) 0.0648(2) 0.0481(13) Uani 1 1 d .
H14A H 0.8723 0.5501 0.0588 0.058 Uiso 1 1 calc R
H14B H 0.7906 0.6255 0.0229 0.058 Uiso 1 1 calc R
C15 C 0.6583(5) 0.5274(3) 0.1044(2) 0.0477(12) Uani 1 1 d .
H15A H 0.6235 0.5386 0.0593 0.057 Uiso 1 1 calc R
H15B H 0.7057 0.4703 0.1021 0.057 Uiso 1 1 calc R
C3 C 0.6464(5) 0.1698(3) 0.7860(2) 0.0407(11) Uani 1 1 d .
H3 H 0.5607 0.1671 0.7912 0.049 Uiso 1 1 calc R
C5 C 0.8313(6) 0.1046(3) 0.7453(2) 0.0494(13) Uani 1 1 d .
H5 H 0.8731 0.0569 0.7229 0.059 Uiso 1 1 calc R
N2 N 0.2805(4) 0.4001(2) 0.97843(15) 0.0278(7) Uani 1 1 d .
C7 C 0.2729(5) 0.5634(3) 0.9354(2) 0.0492(11) Uani 1 1 d .
H7A H 0.3104 0.5503 0.8918 0.074 Uiso 1 1 calc R
H7B H 0.2933 0.6255 0.9491 0.074 Uiso 1 1 calc R
H7C H 0.1846 0.5574 0.9317 0.074 Uiso 1 1 calc R
C8 C 0.3200(4) 0.4971(3) 0.9874(3) 0.0444(12) Uani 1 1 d .
H8A H 0.4098 0.4990 0.9868 0.053 Uiso 1 1 calc R
H8B H 0.2932 0.5179 1.0324 0.053 Uiso 1 1 calc R
C10 C 0.1434(4) 0.3915(4) 0.9820(2) 0.0445(12) Uani 1 1 d .
H10A H 0.1216 0.3264 0.9785 0.053 Uiso 1 1 calc R
H10B H 0.1077 0.4231 0.9427 0.053 Uiso 1 1 calc R
C12 C 0.3214(4) 0.3674(3) 0.9101(2) 0.0475(12) Uani 1 1 d .
H12A H 0.4099 0.3774 0.9059 0.057 Uiso 1 1 calc R
H12B H 0.2808 0.4044 0.8751 0.057 Uiso 1 1 calc R
C13 C 0.2940(5) 0.2668(3) 0.8970(2) 0.0543(13) Uani 1 1 d .
H13A H 0.3144 0.2311 0.9371 0.081 Uiso 1 1 calc R
H13B H 0.3426 0.2455 0.8588 0.081 Uiso 1 1 calc R
H13C H 0.2076 0.2594 0.8867 0.081 Uiso 1 1 calc R
C11 C 0.0865(4) 0.4300(4) 1.0459(2) 0.0531(13) Uani 1 1 d .
H11A H -0.0018 0.4223 1.0440 0.080 Uiso 1 1 calc R
H11B H 0.1060 0.4948 1.0496 0.080 Uiso 1 1 calc R
H11C H 0.1187 0.3977 1.0851 0.080 Uiso 1 1 calc R
C9 C 0.3350(4) 0.3438(3) 1.0346(2) 0.0440(11) Uani 1 1 d .
H9A H 0.2933 0.2842 1.0360 0.053 Uiso 1 1 calc R
H9B H 0.3193 0.3747 1.0780 0.053 Uiso 1 1 calc R
C18 C 0.4713(4) 0.3276(3) 1.0279(2) 0.0438(12) Uani 1 1 d .
H18A H 0.4869 0.2891 0.9886 0.066 Uiso 1 1 calc R
H18B H 0.5016 0.2974 1.0685 0.066 Uiso 1 1 calc R
H18C H 0.5128 0.3860 1.0222 0.066 Uiso 1 1 calc R
C22 C 0.6004(5) 0.7212(4) 0.0701(3) 0.0545(14) Uani 1 1 d .
H22A H 0.6538 0.7303 0.0313 0.082 Uiso 1 1 calc R
H22B H 0.5578 0.7781 0.0803 0.082 Uiso 1 1 calc R
H22C H 0.5410 0.6737 0.0598 0.082 Uiso 1 1 calc R
C20 C 0.9349(5) 0.6797(4) 0.0742(3) 0.0677(17) Uani 1 1 d .
H20A H 0.8993 0.7402 0.0797 0.102 Uiso 1 1 calc R
H20B H 0.9881 0.6793 0.0347 0.102 Uiso 1 1 calc R
H20C H 0.9821 0.6642 0.1144 0.102 Uiso 1 1 calc R
C19 C 0.8854(6) 0.5037(4) 0.1915(3) 0.0635(17) Uani 1 1 d .
H19A H 0.8382 0.4508 0.1769 0.095 Uiso 1 1 calc R
H19B H 0.9135 0.4944 0.2377 0.095 Uiso 1 1 calc R
H19C H 0.9556 0.5114 0.1617 0.095 Uiso 1 1 calc R
C21 C 0.5559(6) 0.5149(4) 0.1539(3) 0.0712(18) Uani 1 1 d .
H21A H 0.5892 0.4993 0.1981 0.107 Uiso 1 1 calc R
H21B H 0.5026 0.4659 0.1384 0.107 Uiso 1 1 calc R
H21C H 0.5093 0.5714 0.1573 0.107 Uiso 1 1 calc R
O4 O 0.2828(5) 0.6818(3) 0.0686(2) 0.0829(12) Uani 1 1 d .
N4 N 0.2482(4) 0.7281(3) 0.1753(2) 0.0562(14) Uani 1 1 d .
C53 C 0.2673(5) 0.7423(4) 0.1102(2) 0.0538(14) Uani 1 1 d .
H53 H 0.2690 0.8033 0.0948 0.065 Uiso 1 1 calc R
C55 C 0.2426(7) 0.6391(4) 0.2037(3) 0.081(2) Uani 1 1 d .
H55A H 0.2585 0.5939 0.1686 0.122 Uiso 1 1 calc R
H55B H 0.1618 0.6288 0.2228 0.122 Uiso 1 1 calc R
H55C H 0.3038 0.6335 0.2392 0.122 Uiso 1 1 calc R
C54 C 0.2273(7) 0.8047(3) 0.2203(3) 0.0719(17) Uani 1 1 d .
H54A H 0.2340 0.8616 0.1949 0.108 Uiso 1 1 calc R
H54B H 0.2880 0.8041 0.2563 0.108 Uiso 1 1 calc R
H54C H 0.1459 0.8001 0.2398 0.108 Uiso 1 1 calc R

loop_
_atom_site_aniso_label
_atom_site_aniso_U_11
_atom_site_aniso_U_22
_atom_site_aniso_U_33
_atom_site_aniso_U_23
_atom_site_aniso_U_13
_atom_site_aniso_U_12
W1 0.03466(9) 0.03390(9) 0.02721(8) 0.00475(8) 0.00241(8) 0.00013(8)
S1 0.0310(6) 0.0463(7) 0.0381(6) -0.0067(5) 0.0069(5) -0.0008(5)
S4 0.0395(6) 0.0400(6) 0.0613(8) -0.0030(7) 0.0080(6) 0.0046(5)
S2 0.0298(6) 0.0477(7) 0.0333(6) 0.0015(5) 0.0017(4) 0.0021(5)
S3 0.0386(7) 0.0414(7) 0.0628(9) 0.0062(6) 0.0033(5) -0.0062(5)
C1 0.041(3) 0.038(2) 0.021(2) 0.0068(17) 0.002(2) 0.004(2)
N1 0.045(3) 0.0291(18) 0.0276(17) 0.0012(14) 0.0073(14) 0.0047(15)
O1 0.067(3) 0.0382(16) 0.0304(16) 0.0037(13) 0.0013(15) -0.0020(16)
C4 0.069(4) 0.041(3) 0.036(3) 0.000(2) 0.004(3) -0.003(3)
C6 0.045(3) 0.055(3) 0.033(3) 0.009(2) 0.002(2) 0.019(3)
C2 0.042(3) 0.037(2) 0.027(2) 0.0052(19) 0.0003(19) 0.011(2)
C16 0.052(3) 0.043(3) 0.027(2) 0.0019(18) 0.0001(19) 0.005(2)
C17 0.045(3) 0.037(3) 0.046(3) -0.008(2) 0.003(2) 0.006(2)
C14 0.054(3) 0.056(3) 0.034(3) 0.010(2) 0.017(2) 0.015(3)
C15 0.065(3) 0.040(3) 0.038(3) -0.005(2) 0.002(3) -0.010(2)
C3 0.046(3) 0.042(3) 0.034(2) 0.001(2) 0.003(2) -0.003(2)
C5 0.074(4) 0.034(3) 0.040(3) 0.000(2) 0.006(3) 0.012(3)
N2 0.0328(17) 0.0267(16) 0.0239(16) 0.0015(13) 0.0030(17) 0.0000(18)
C7 0.062(3) 0.034(2) 0.052(3) 0.011(2) -0.009(2) -0.001(3)
C8 0.049(3) 0.035(3) 0.049(3) 0.003(2) -0.001(2) -0.007(2)
C10 0.036(3) 0.050(3) 0.048(3) 0.004(2) -0.002(2) -0.003(2)
C12 0.047(3) 0.054(3) 0.042(3) -0.004(2) 0.006(2) 0.005(2)
C13 0.074(4) 0.048(3) 0.041(3) -0.016(2) 0.002(3) 0.000(3)
C11 0.037(3) 0.073(4) 0.049(3) 0.003(3) 0.011(2) 0.016(3)
C9 0.047(3) 0.043(3) 0.042(3) 0.003(2) 0.003(2) 0.004(2)
C18 0.036(3) 0.049(3) 0.046(3) 0.012(2) -0.002(2) 0.010(2)
C22 0.054(3) 0.049(3) 0.061(4) 0.008(3) -0.009(3) 0.003(3)
C20 0.053(4) 0.074(4) 0.076(4) 0.026(3) 0.020(3) 0.000(3)
C19 0.077(4) 0.061(4) 0.053(4) 0.011(3) -0.002(3) 0.027(3)
C21 0.071(4) 0.079(4) 0.064(4) -0.005(3) 0.013(3) -0.036(3)
O4 0.096(3) 0.082(3) 0.070(3) -0.031(2) 0.013(3) 0.000(3)
N4 0.083(4) 0.041(2) 0.045(2) 0.0001(18) 0.009(2) -0.001(2)
C53 0.054(3) 0.062(3) 0.046(3) -0.003(3) 0.007(3) -0.001(3)
C55 0.115(7) 0.047(3) 0.082(4) 0.014(3) 0.008(4) 0.010(4)
C54 0.115(5) 0.053(3) 0.048(3) 0.006(2) 0.017(4) 0.001(4)

loop_
_atom_type_symbol
_atom_type_description
_atom_type_scat_dispersion_real
_atom_type_scat_dispersion_imag
_atom_type_scat_source
C C 0.0033 0.0016 'International Tables Vol C Tables 4.2.6.8 and 6.1.1.4'
H H 0.0000 0.0000 'International Tables Vol C Tables 4.2.6.8 and 6.1.1.4'
N N 0.0061 0.0033 'International Tables Vol C Tables 4.2.6.8 and 6.1.1.4'
O O 0.0106 0.0060 'International Tables Vol C Tables 4.2.6.8 and 6.1.1.4'
S S 0.1246 0.1234 'International Tables Vol C Tables 4.2.6.8 and 6.1.1.4'
W W -0.8490 6.8722 'International Tables Vol C Tables 4.2.6.8 and 6.1.1.4'

loop_
_geom_angle_atom_site_label_1
_geom_angle_atom_site_label_2
_geom_angle_atom_site_label_3
_geom_angle
O1 W1 S3 106.69(12)
O1 W1 S4 106.53(12)
S3 W1 S4 102.08(5)
O1 W1 S1 104.24(11)
S3 W1 S1 146.33(4)
S4 W1 S1 81.29(4)
O1 W1 S2 104.53(11)
S3 W1 S2 81.07(4)
S4 W1 S2 146.27(5)
S1 W1 S2 78.62(4)
C1 S1 W1 109.81(19)
C2 S2 W1 109.68(16)
C2 C1 C3 119.9(4)
C2 C1 S1 120.2(4)
C3 C1 S1 119.9(4)
C17 N1 C16 106.3(3)
C17 N1 C14 111.6(3)
C16 N1 C14 111.4(4)
C17 N1 C15 110.7(3)
C16 N1 C15 110.7(3)
C14 N1 C15 106.2(3)
C5 C4 C3 119.7(5)
C5 C6 C2 121.2(5)
C1 C2 C6 118.8(5)
C1 C2 S2 119.4(4)
C6 C2 S2 121.6(4)
N1 C16 C19 115.7(4)
C22 C17 N1 115.3(4)
C20 C14 N1 115.1(4)
C21 C15 N1 114.0(4)
C4 C3 C1 120.1(5)
C6 C5 C4 120.4(5)
C8 N2 C12 108.9(3)
C8 N2 C9 108.5(3)
C12 N2 C9 111.7(3)
C8 N2 C10 111.2(4)
C12 N2 C10 108.2(4)
C9 N2 C10 108.3(4)
N2 C8 C7 115.6(4)
N2 C10 C11 114.6(4)
N2 C12 C13 113.7(4)
N2 C9 C18 114.2(4)
C53 N4 C55 122.5(5)
C53 N4 C54 120.0(4)
C55 N4 C54 117.4(4)
O4 C53 N4 124.4(5)

loop_
_geom_bond_atom_site_label_1
_geom_bond_atom_site_label_2
_geom_bond_distance
W1 O1 1.727(3)
W1 S3 2.2273(12)
W1 S4 2.2322(11)
W1 S1 2.4704(12)
W1 S2 2.4821(12)
S1 C1 1.759(5)
S2 C2 1.758(5)
C1 C2 1.390(6)
C1 C3 1.401(6)
N1 C17 1.511(5)
N1 C16 1.511(5)
N1 C14 1.515(5)
N1 C15 1.527(6)
C4 C5 1.379(7)
C4 C3 1.390(7)
C6 C5 1.370(7)
C6 C2 1.395(6)
C16 C19 1.515(6)
C17 C22 1.503(6)
C14 C20 1.509(8)
C15 C21 1.508(7)
N2 C8 1.502(5)
N2 C12 1.509(5)
N2 C9 1.516(5)
N2 C10 1.518(5)
C7 C8 1.513(6)
C10 C11 1.526(6)
C12 C13 1.534(6)
C9 C18 1.526(6)
O4 C53 1.229(6)
N4 C53 1.327(6)
N4 C55 1.428(6)
N4 C54 1.458(6)
